data_2013748
loop_
_publ_author_name
'Juan Granifo'
'Mar\'ia Teresa Garland'
'Ricardo Baggio'

_publ_section_title
<i>catena</i>-Poly[[bis(hexafluoroacetylacetonato-\k^2^<i>O</i>,<i>O</i>')zinc(II)]-\m-4,4'-bipyridine-\k^2^<i>N</i>:<i>N</i>']
_journal_issue 2
_journal_name_full 'Acta Crystallographica Section C'
_journal_page_first m97
_journal_page_last m100
_journal_paper_doi 10.1107/S0108270104000198
_journal_volume 60
_journal_year 2004
_chemical_formula_iupac '[Zn (C10 H2 F12 O4)2 (C10 H8 N2)]'
_chemical_formula_moiety 'C20 H10 F12 N2 O4 Zn'
_chemical_formula_sum 'C20 H10 F12 N2 O4 Zn'
_chemical_formula_weight 635.67
_chemical_name_systematic ?
_space_group_IT_number 96
_symmetry_cell_setting tetragonal
_symmetry_space_group_name_Hall 'P 4nw 2abw'
_symmetry_space_group_name_H-M 'P 43 21 2'
_atom_sites_solution_hydrogens geom
_atom_sites_solution_primary direct
_atom_sites_solution_secondary difmap
_audit_creation_method SHELXL-97
_cell_angle_alpha 90.00
_cell_angle_beta 90.00
_cell_angle_gamma 90.00
_cell_formula_units_Z 4
_cell_length_a 8.0612(4)
_cell_length_b 8.0612(4)
_cell_length_c 36.648(3)
_cell_measurement_reflns_used 234
_cell_measurement_temperature 297(2)
_cell_measurement_theta_max 22.34
_cell_measurement_theta_min 3.12
_cell_volume 2381.5(3)
_computing_cell_refinement SMART-NT
_computing_data_collection 'SMART-NT (Bruker, 2001)'
_computing_data_reduction 'SAINT-NT (Bruker, 2000)'
_computing_molecular_graphics 'SHELXTL (Sheldrick, 2000) and MERCURY (Bruno et al., 2002)'
_computing_publication_material SHELXL97
_computing_structure_refinement 'SHELXL97 (Sheldrick, 1997)'
_computing_structure_solution 'SHELXS97 (Sheldrick, 1997)'
_diffrn_ambient_temperature 297(2)
_diffrn_measured_fraction_theta_full 1.000
_diffrn_measured_fraction_theta_max 0.972
_diffrn_measurement_device_type 'Bruker SMART CCD area-detector'
_diffrn_measurement_method '\f and \w scans'
_diffrn_radiation_monochromator graphite
_diffrn_radiation_source 'fine-focus sealed tube'
_diffrn_radiation_type MoK\a
_diffrn_radiation_wavelength 0.71073
_diffrn_reflns_av_R_equivalents 0.0699
_diffrn_reflns_av_sigmaI/netI 0.0423
_diffrn_reflns_limit_h_max 10
_diffrn_reflns_limit_h_min -10
_diffrn_reflns_limit_k_max 10
_diffrn_reflns_limit_k_min -10
_diffrn_reflns_limit_l_max 46
_diffrn_reflns_limit_l_min -46
_diffrn_reflns_number 20037
_diffrn_reflns_theta_full 25.00
_diffrn_reflns_theta_max 28.15
_diffrn_reflns_theta_min 2.22
_diffrn_standards_decay_% <2
_diffrn_standards_number 0
_exptl_absorpt_coefficient_mu 1.156
_exptl_absorpt_correction_T_max 0.87
_exptl_absorpt_correction_T_min 0.71
_exptl_absorpt_correction_type multi-scan
_exptl_absorpt_process_details 'SADABS in SAINT-NT (Bruker, 2000)'
_exptl_crystal_colour colorless
_exptl_crystal_density_diffrn 1.773
_exptl_crystal_density_method 'not measured'
_exptl_crystal_description plates
_exptl_crystal_F_000 1256
_exptl_crystal_size_max 0.30
_exptl_crystal_size_mid 0.28
_exptl_crystal_size_min 0.12
_refine_diff_density_max 0.374
_refine_diff_density_min -0.225
_refine_ls_abs_structure_details 'Flack (1983)'
_refine_ls_abs_structure_Flack 0.30(3)
_refine_ls_extinction_method none
_refine_ls_goodness_of_fit_ref 0.937
_refine_ls_hydrogen_treatment constr
_refine_ls_matrix_type full
_refine_ls_number_parameters 180
_refine_ls_number_reflns 2791
_refine_ls_number_restraints 0
_refine_ls_restrained_S_all 0.937
_refine_ls_R_factor_all 0.0731
_refine_ls_R_factor_gt 0.0482
_refine_ls_shift/su_max 0.002
_refine_ls_shift/su_mean 0.001
_refine_ls_structure_factor_coef Fsqd
_refine_ls_weighting_details 'calc w=1/[\s^2^(Fo^2^)+(0.089P)^2^+0.1176P] where P=(Fo^2^+2Fc^2^)/3'
_refine_ls_weighting_scheme calc
_refine_ls_wR_factor_gt 0.1196
_refine_ls_wR_factor_ref 0.1319
_reflns_number_gt 2134
_reflns_number_total 2791
_reflns_threshold_expression I>2\s(I)
_cod_data_source_file de1228.cif
_cod_data_source_block I
_cod_database_code 2013748
_cod_database_fobs_code 2013748

loop_
_symmetry_equiv_pos_as_xyz
'x, y, z'
'-x, -y, z+1/2'
'-y+1/2, x+1/2, z+3/4'
'y+1/2, -x+1/2, z+1/4'
'-x+1/2, y+1/2, -z+3/4'
'x+1/2, -y+1/2, -z+1/4'
'y, x, -z'
'-y, -x, -z+1/2'

loop_
_atom_site_label
_atom_site_fract_x
_atom_site_fract_y
_atom_site_fract_z
_atom_site_U_iso_or_equiv
_atom_site_adp_type
_atom_site_calc_flag
_atom_site_refinement_flags
_atom_site_occupancy
_atom_site_disorder_assembly
_atom_site_disorder_group
_atom_site_type_symbol
Zn1 0.92847(5) 0.07153(5) 0.7500 0.0426(2) Uani d S 1 . . Zn
O1A 1.0488(4) 0.1809(3) 0.70550(7) 0.0536(7) Uani d . 1 . . O
O2A 0.7958(3) -0.0736(3) 0.71330(7) 0.0515(6) Uani d . 1 . . O
C1A 1.1637(7) 0.2118(8) 0.64819(15) 0.0833(16) Uani d . 1 . . C
C2A 1.0437(5) 0.1259(5) 0.67388(12) 0.0513(10) Uani d . 1 . . C
C3A 0.9487(5) -0.0020(6) 0.66037(12) 0.0618(11) Uani d . 1 . . C
H3A 0.9636 -0.0330 0.6353 0.074 Uiso calc R 1 . . H
C4A 0.8331(5) -0.0885(5) 0.68078(13) 0.0539(10) Uani d . 1 . . C
C5A 0.7398(8) -0.2275(8) 0.66157(17) 0.0887(18) Uani d . 1 . . C
F1A 1.3180(4) 0.1609(7) 0.65587(12) 0.1368(17) Uani d . 1 . . F
F2A 1.1636(7) 0.3700(5) 0.65229(12) 0.151(2) Uani d . 1 . . F
F3A 1.1435(5) 0.1754(5) 0.61356(8) 0.1065(12) Uani d . 1 . . F
F4A 0.7785(10) -0.3696(6) 0.67550(16) 0.203(3) Uani d . 1 . . F
F5A 0.7612(7) -0.2409(7) 0.62685(10) 0.1430(17) Uani d . 1 . . F
F6A 0.5842(5) -0.2213(8) 0.66705(15) 0.188(3) Uani d . 1 . . F
N1B 0.7406(3) 0.2594(3) 0.7500 0.0478(10) Uani d S 1 . . N
N2B 0.1206(4) 0.8794(4) 0.7500 0.0519(11) Uani d S 1 . . N
C1B 0.6038(6) 0.2450(6) 0.73051(13) 0.0676(14) Uani d . 1 . . C
H1B 0.5904 0.1480 0.7156 0.081 Uiso calc R 1 . . H
C2B 0.4784(6) 0.3626(6) 0.73037(14) 0.0709(14) Uani d . 1 . . C
H2B 0.3794 0.3439 0.7164 0.085 Uiso calc R 1 . . H
C3B 0.4960(4) 0.5040(4) 0.7500 0.0432(10) Uani d S 1 . . C
C4B 0.3643(4) 0.6357(4) 0.7500 0.0488(12) Uani d S 1 . . C
C5B 0.1986(5) 0.5964(4) 0.74720(14) 0.0592(11) Uani d . 1 . . C
H5B 0.1646 0.4826 0.7453 0.071 Uiso calc R 1 . . H
C6B 0.0835(5) 0.7190(5) 0.74708(14) 0.0631(12) Uani d . 1 . . C
H6B -0.0312 0.6885 0.7448 0.076 Uiso calc R 1 . . H

loop_
_atom_site_aniso_label
_atom_site_aniso_U_11
_atom_site_aniso_U_22
_atom_site_aniso_U_33
_atom_site_aniso_U_12
_atom_site_aniso_U_13
_atom_site_aniso_U_23
Zn1 0.0349(2) 0.0349(2) 0.0580(3) 0.0077(3) -0.0051(2) -0.0051(2)
O1A 0.0546(17) 0.0423(14) 0.0641(17) -0.0010(12) 0.0020(14) -0.0048(13)
O2A 0.0420(14) 0.0443(15) 0.0682(17) 0.0059(12) -0.0044(13) -0.0140(15)
C1A 0.081(4) 0.093(4) 0.076(3) -0.017(3) 0.004(3) -0.005(3)
C2A 0.042(2) 0.051(2) 0.061(2) 0.0087(17) -0.0015(18) -0.0056(18)
C3A 0.061(3) 0.064(2) 0.060(2) 0.004(2) 0.001(2) -0.018(2)
C4A 0.045(2) 0.045(2) 0.072(3) 0.0079(19) -0.0051(18) -0.012(2)
C5A 0.094(4) 0.086(4) 0.086(4) -0.027(3) -0.005(3) -0.036(3)
F1A 0.060(2) 0.218(5) 0.132(3) -0.028(2) 0.014(2) -0.002(3)
F2A 0.239(6) 0.078(2) 0.135(3) -0.052(3) 0.091(4) 0.001(2)
F3A 0.109(3) 0.148(4) 0.0632(17) -0.027(2) 0.0155(17) -0.0026(19)
F4A 0.323(9) 0.077(3) 0.210(6) -0.069(4) -0.084(6) -0.029(3)
F5A 0.157(4) 0.169(4) 0.103(3) -0.078(3) 0.018(3) -0.071(3)
F6A 0.081(3) 0.285(7) 0.197(4) -0.075(4) 0.014(3) -0.139(5)
N1B 0.0387(13) 0.0387(13) 0.066(3) 0.0076(17) -0.0086(18) -0.0086(18)
N2B 0.0382(14) 0.0382(14) 0.079(3) 0.0089(17) -0.0024(19) -0.0024(19)
C1B 0.056(3) 0.049(2) 0.098(3) 0.024(2) -0.029(2) -0.028(2)
C2B 0.055(3) 0.059(3) 0.098(4) 0.023(2) -0.042(3) -0.023(3)
C3B 0.0350(13) 0.0350(13) 0.060(3) 0.0101(19) -0.0073(17) -0.0073(17)
C4B 0.0364(15) 0.0364(15) 0.074(3) 0.010(2) 0.004(2) 0.004(2)
C5B 0.0385(18) 0.0312(18) 0.108(3) 0.0007(15) -0.012(2) 0.002(2)
C6B 0.0382(19) 0.0382(18) 0.113(4) 0.0073(17) -0.015(3) 0.005(2)

loop_
_atom_type_symbol
_atom_type_description
_atom_type_scat_dispersion_real
_atom_type_scat_dispersion_imag
_atom_type_scat_source
C C 0.0033 0.0016 'International Tables Vol C Tables 4.2.6.8 and 6.1.1.4'
H H 0.0000 0.0000 'International Tables Vol C Tables 4.2.6.8 and 6.1.1.4'
N N 0.0061 0.0033 'International Tables Vol C Tables 4.2.6.8 and 6.1.1.4'
O O 0.0106 0.0060 'International Tables Vol C Tables 4.2.6.8 and 6.1.1.4'
Zn Zn 0.2839 1.4301 'International Tables Vol C Tables 4.2.6.8 and 6.1.1.4'
F F 0.0171 0.0103 'International Tables Vol C Tables 4.2.6.8 and 6.1.1.4'

loop_
_geom_angle_atom_site_label_1
_geom_angle_atom_site_label_2
_geom_angle_atom_site_label_3
_geom_angle_site_symmetry_1
_geom_angle_site_symmetry_3
_geom_angle
_geom_angle_publ_flag
O2A Zn1 O2A . 8_666 176.08(15) y
O2A Zn1 O1A . . 88.36(11) y
O2A Zn1 O1A 8_666 . 91.52(11) y
O2A Zn1 O1A . 8_666 91.52(11) ?
O2A Zn1 O1A 8_666 8_666 88.36(11) ?
O1A Zn1 O1A . 8_666 176.55(16) y
O2A Zn1 N1B . . 91.96(8) y
O2A Zn1 N1B 8_666 . 91.96(8) ?
O1A Zn1 N1B . . 91.73(8) y
O1A Zn1 N1B 8_666 . 91.73(8) ?
O2A Zn1 N2B . 1_645 88.04(8) y
O2A Zn1 N2B 8_666 1_645 88.04(8) ?
O1A Zn1 N2B . 1_645 88.27(8) y
O1A Zn1 N2B 8_666 1_645 88.27(8) ?
N1B Zn1 N2B . 1_645 180.0 y
C2A O1A Zn1 . . 124.2(3) ?
C4A O2A Zn1 . . 123.7(3) ?
F2A C1A F3A . . 109.6(6) ?
F2A C1A F1A . . 106.3(5) ?
F3A C1A F1A . . 104.5(5) ?
F2A C1A C2A . . 112.3(5) ?
F3A C1A C2A . . 114.8(5) ?
F1A C1A C2A . . 108.8(5) ?
O1A C2A C3A . . 128.5(4) ?
O1A C2A C1A . . 113.3(4) ?
C3A C2A C1A . . 118.2(4) ?
C2A C3A C4A . . 123.9(4) ?
C2A C3A H3A . . 118.0 ?
C4A C3A H3A . . 118.0 ?
O2A C4A C3A . . 129.5(4) ?
O2A C4A C5A . . 113.5(4) ?
C3A C4A C5A . . 117.0(4) ?
F6A C5A F5A . . 107.0(6) ?
F6A C5A F4A . . 102.1(6) ?
F5A C5A F4A . . 106.5(6) ?
F6A C5A C4A . . 112.7(5) ?
F5A C5A C4A . . 116.9(5) ?
F4A C5A C4A . . 110.5(5) ?
C1B N1B C1B . 8_666 116.1(5) ?
C1B N1B Zn1 . . 121.9(2) ?
C1B N1B Zn1 8_666 . 121.9(2) ?
C6B N2B C6B . 8_666 116.3(4) ?
C6B N2B Zn1 . 1_465 121.8(2) ?
C6B N2B Zn1 8_666 1_465 121.8(2) ?
N1B C1B C2B . . 123.5(4) ?
N1B C1B H1B . . 118.2 ?
C2B C1B H1B . . 118.3 ?
C3B C2B C1B . . 119.8(4) ?
C3B C2B H2B . . 120.1 ?
C1B C2B H2B . . 120.1 ?
C2B C3B C2B . 8_666 117.2(5) ?
C2B C3B C4B . . 121.4(2) ?
C2B C3B C4B 8_666 . 121.4(2) ?
C5B C4B C5B . 8_666 116.9(4) ?
C5B C4B C3B . . 121.6(2) ?
C5B C4B C3B 8_666 . 121.6(2) ?
C6B C5B C4B . . 119.8(3) ?
C6B C5B H5B . . 120.1 ?
C4B C5B H5B . . 120.1 ?
N2B C6B C5B . . 123.6(4) ?
N2B C6B H6B . . 118.2 ?
C5B C6B H6B . . 118.2 ?

loop_
_geom_bond_atom_site_label_1
_geom_bond_atom_site_label_2
_geom_bond_site_symmetry_2
_geom_bond_distance
_geom_bond_publ_flag
Zn1 O2A . 2.079(3) y
Zn1 O2A 8_666 2.079(3) ?
Zn1 O1A . 2.092(3) y
Zn1 O1A 8_666 2.092(3) ?
Zn1 N1B . 2.142(4) y
Zn1 N2B 1_645 2.191(4) ?
O1A C2A . 1.241(5) ?
O2A C4A . 1.235(5) ?
C1A F2A . 1.284(7) ?
C1A F3A . 1.313(6) ?
C1A F1A . 1.340(7) ?
C1A C2A . 1.517(7) ?
C2A C3A . 1.376(6) ?
C3A C4A . 1.384(6) ?
C3A H3A . 0.9600 ?
C4A C5A . 1.522(6) ?
C5A F6A . 1.271(7) ?
C5A F5A . 1.289(7) ?
C5A F4A . 1.292(8) ?
N1B C1B . 1.319(5) ?
N1B C1B 8_666 1.319(5) ?
N2B C6B . 1.331(4) ?
N2B C6B 8_666 1.331(4) ?
N2B Zn1 1_465 2.191(4) ?
C1B C2B . 1.386(5) ?
C1B H1B . 0.9600 ?
C2B C3B . 1.356(5) ?
C2B H2B . 0.9600 ?
C3B C2B 8_666 1.356(5) ?
C3B C4B . 1.501(6) ?
C4B C5B . 1.377(4) ?
C4B C5B 8_666 1.377(4) ?
C5B C6B . 1.356(5) ?
C5B H5B . 0.9600 ?
C6B H6B . 0.9600 ?

loop_
_geom_hbond_atom_site_label_D
_geom_hbond_atom_site_label_H
_geom_hbond_atom_site_label_A
_geom_hbond_site_symmetry_A
_geom_hbond_distance_DH
_geom_hbond_distance_HA
_geom_hbond_distance_DA
_geom_hbond_angle_DHA
? ? ? ? ? ? ? ?
'Intrachain bonds (A)' ? ? ? ? ? ? ?
C3A H3A F3A . 0.96 2.36 2.730(6) 102
C3A H3A F5A . 0.96 2.36 2.739(6) 102
C1B H1B O2A . 0.96 2.44 3.064(5) 123
C6B H6B O2A 1_465 0.96 2.64 3.115(5) 111
? ? ? ? ? ? ? ?
'Intraplane bonds (B)' ? ? ? ? ? ? ?
C2B H2B F1A 1_455 0.96 2.71 3.430(6) 132
C5B H5B O2A 8_566 0.96 2.81 3.620(5) 143
? ? ? ? ? ? ? ?
'Interplane bonds (C)' ? ? ? ? ? ? ?
C3A H3A F6A 6_546 0.96 2.92 3.771(6) 148
